data_7110075
loop_
_publ_author_name
'Xiaoqiang Tong'
'Wenfu Yan'
'Jihong Yu'
'Ruren Xu'

_publ_section_title
;
 A chiral open-framework fluoroaluminophosphate with enantiomeric excess
 in the bulk product
;
_journal_name_full Chem.Commun.
_journal_page_first 11287
_journal_paper_doi 10.1039/c3cc47241h
_journal_volume 49
_journal_year 2013
_chemical_absolute_configuration ad
_chemical_formula_sum 'C4 H22 Al6 F6 N3 O18 P3'
_chemical_formula_weight 769.04
_chemical_name_common AlPO-JU89-3
_chemical_name_systematic
; 
 ? 
;
_space_group_IT_number 152
_symmetry_cell_setting trigonal
_symmetry_space_group_name_Hall 'P 31 2"'
_symmetry_space_group_name_H-M 'P 31 2 1'
_atom_sites_solution_hydrogens geom
_atom_sites_solution_primary direct
_atom_sites_solution_secondary difmap
_audit_creation_method SHELXL-97
_cell_angle_alpha 90.00
_cell_angle_beta 90.00
_cell_angle_gamma 120.00
_cell_formula_units_Z 1
_cell_length_a 9.3411(13)
_cell_length_b 9.3411(13)
_cell_length_c 6.9932(19)
_cell_measurement_temperature 296(2)
_cell_volume 528.45(18)
_computing_cell_refinement 'Bruker SMART'
_computing_data_collection 'Bruker SMART'
_computing_data_reduction 'Bruker SAINT'
_computing_molecular_graphics 'Bruker SHELXTL'
_computing_publication_material 'Bruker SHELXTL'
_computing_structure_refinement 'SHELXL-97 (Sheldrick, 1997)'
_computing_structure_solution 'SHELXS-97 (Sheldrick, 1990)'
_diffrn_ambient_temperature 296(2)
_diffrn_detector_area_resol_mean 5.0cm
_diffrn_measured_fraction_theta_full 1.000
_diffrn_measured_fraction_theta_max 1.000
_diffrn_measurement_device_type 'CCD area detector'
_diffrn_measurement_method 'phi and omega scans'
_diffrn_radiation_monochromator graphite
_diffrn_radiation_source 'fine-focus sealed tube'
_diffrn_radiation_type MoK\a
_diffrn_radiation_wavelength 0.71073
_diffrn_reflns_av_R_equivalents 0.0340
_diffrn_reflns_av_sigmaI/netI 0.0271
_diffrn_reflns_limit_h_max 12
_diffrn_reflns_limit_h_min -11
_diffrn_reflns_limit_k_max 8
_diffrn_reflns_limit_k_min -12
_diffrn_reflns_limit_l_max 8
_diffrn_reflns_limit_l_min -9
_diffrn_reflns_number 3924
_diffrn_reflns_theta_full 28.16
_diffrn_reflns_theta_max 28.16
_diffrn_reflns_theta_min 2.52
_diffrn_standards_decay_% none
_diffrn_standards_interval_count none
_diffrn_standards_interval_time none
_diffrn_standards_number none
_exptl_absorpt_coefficient_mu 0.684
_exptl_absorpt_correction_T_max 0.940
_exptl_absorpt_correction_T_min 0.929
_exptl_absorpt_correction_type multi-scan
_exptl_absorpt_process_details sadabs
_exptl_crystal_colour Colorless
_exptl_crystal_density_diffrn 2.417
_exptl_crystal_density_method 'not measured'
_exptl_crystal_description Prism
_exptl_crystal_F_000 388
_exptl_crystal_size_max 0.3
_exptl_crystal_size_mid 0.09
_exptl_crystal_size_min 0.09
_refine_diff_density_max 0.741
_refine_diff_density_min -0.275
_refine_diff_density_rms 0.093
_refine_ls_abs_structure_details 'Flack H D (1983), Acta Cryst. A39, 876-881. 66 Friedel pairs'
_refine_ls_abs_structure_Flack 0.00(20)
_refine_ls_extinction_method none
_refine_ls_goodness_of_fit_ref 1.061
_refine_ls_hydrogen_treatment mixed
_refine_ls_matrix_type full
_refine_ls_number_parameters 66
_refine_ls_number_reflns 885
_refine_ls_number_restraints 3
_refine_ls_restrained_S_all 1.078
_refine_ls_R_factor_all 0.0314
_refine_ls_R_factor_gt 0.0297
_refine_ls_shift/su_max 0.000
_refine_ls_shift/su_mean 0.000
_refine_ls_structure_factor_coef Fsqd
_refine_ls_weighting_details 'calc w=1/[\s^2^(Fo^2^)+(0.0550P)^2^+0.2383P] where P=(Fo^2^+2Fc^2^)/3'
_refine_ls_weighting_scheme calc
_refine_ls_wR_factor_gt 0.0805
_refine_ls_wR_factor_ref 0.0819
_reflns_number_gt 846
_reflns_number_total 885
_reflns_threshold_expression >2sigma(I)
_cod_data_source_file c3cc47241h.txt
_cod_data_source_block 3
_cod_original_sg_symbol_H-M P3(1)21
_cod_database_code 7110075

loop_
_symmetry_equiv_pos_as_xyz
'x, y, z'
'-y, x-y, z+1/3'
'-x+y, -x, z+2/3'
'y, x, -z'
'x-y, -y, -z+2/3'
'-x, -x+y, -z+1/3'

loop_
_atom_site_label
_atom_site_type_symbol
_atom_site_fract_x
_atom_site_fract_y
_atom_site_fract_z
_atom_site_U_iso_or_equiv
_atom_site_adp_type
_atom_site_occupancy
_atom_site_symmetry_multiplicity
_atom_site_calc_flag
_atom_site_refinement_flags
P1 P 0.0000 0.44936(9) 0.1667 0.0085(2) Uani 1 2 d S
Al1 Al -0.35925(10) 0.16199(9) 0.22307(10) 0.00947(19) Uani 1 1 d .
F1 F -0.3178(2) 0.0000 0.3333 0.0136(4) Uani 1 2 d S
F2 F -0.5683(2) 0.0000 0.3333 0.0160(5) Uani 1 2 d S
O1 O -0.4289(2) 0.3014(2) 0.1271(2) 0.0122(4) Uani 1 1 d .
H1 H -0.4465 0.3679 0.1982 0.015 Uiso 1 1 d R
O2 O -0.1485(2) 0.2785(2) 0.1260(3) 0.0148(4) Uani 1 1 d .
O3 O 0.0329(2) 0.5656(2) -0.0030(2) 0.0127(4) Uani 1 1 d .
C1 C -0.7789(11) 0.1268(10) 0.4562(9) 0.058(2) Uani 0.67 1 d PD
N1 N -0.900(2) 0.0000 0.3333 0.372(19) Uani 1 2 d SD

loop_
_atom_site_aniso_label
_atom_site_aniso_U_11
_atom_site_aniso_U_22
_atom_site_aniso_U_33
_atom_site_aniso_U_23
_atom_site_aniso_U_13
_atom_site_aniso_U_12
P1 0.0071(4) 0.0111(3) 0.0060(4) 0.00007(15) 0.0001(3) 0.0036(2)
Al1 0.0112(4) 0.0089(3) 0.0066(3) -0.0002(2) -0.0008(3) 0.0038(3)
F1 0.0150(8) 0.0124(10) 0.0126(10) 0.0027(8) 0.0014(4) 0.0062(5)
F2 0.0167(8) 0.0174(11) 0.0144(10) 0.0012(9) 0.0006(4) 0.0087(6)
O1 0.0204(9) 0.0142(9) 0.0074(7) -0.0009(6) -0.0001(7) 0.0125(7)
O2 0.0130(9) 0.0114(8) 0.0134(8) -0.0025(7) 0.0028(7) 0.0012(7)
O3 0.0123(8) 0.0170(9) 0.0089(8) 0.0041(7) 0.0023(6) 0.0074(7)
C1 0.102(6) 0.060(5) 0.036(3) -0.001(3) -0.009(4) 0.059(5)
N1 0.25(2) 0.31(3) 0.58(6) 0.16(4) 0.079(19) 0.155(16)

loop_
_atom_type_symbol
_atom_type_description
_atom_type_scat_dispersion_real
_atom_type_scat_dispersion_imag
_atom_type_scat_source
C C 0.0033 0.0016 'International Tables Vol C Tables 4.2.6.8 and 6.1.1.4'
H H 0.0000 0.0000 'International Tables Vol C Tables 4.2.6.8 and 6.1.1.4'
N N 0.0061 0.0033 'International Tables Vol C Tables 4.2.6.8 and 6.1.1.4'
O O 0.0106 0.0060 'International Tables Vol C Tables 4.2.6.8 and 6.1.1.4'
F F 0.0171 0.0103 'International Tables Vol C Tables 4.2.6.8 and 6.1.1.4'
Al Al 0.0645 0.0514 'International Tables Vol C Tables 4.2.6.8 and 6.1.1.4'
P P 0.1023 0.0942 'International Tables Vol C Tables 4.2.6.8 and 6.1.1.4'

loop_
_geom_angle_atom_site_label_1
_geom_angle_atom_site_label_2
_geom_angle_atom_site_label_3
_geom_angle
_geom_angle_site_symmetry_1
_geom_angle_site_symmetry_3
O2 P1 O2 107.68(17) . 6
O2 P1 O3 111.49(10) . 6
O2 P1 O3 110.58(10) 6 6
O2 P1 O3 110.58(10) . .
O2 P1 O3 111.49(10) 6 .
O3 P1 O3 105.07(14) 6 .
O2 Al1 O1 95.66(9) . .
O2 Al1 O3 91.34(8) . 4_455
O1 Al1 O3 90.26(8) . 4_455
O2 Al1 O1 94.21(9) . 2_565
O1 Al1 O1 92.97(8) . 2_565
O3 Al1 O1 173.27(9) 4_455 2_565
O2 Al1 F1 92.11(9) . .
O1 Al1 F1 172.20(10) . .
O3 Al1 F1 88.90(6) 4_455 .
O1 Al1 F1 87.10(6) 2_565 .
O2 Al1 F2 166.84(9) . .
O1 Al1 F2 97.06(9) . .
O3 Al1 F2 85.23(6) 4_455 .
O1 Al1 F2 88.52(6) 2_565 .
F1 Al1 F2 75.14(8) . .
Al1 F1 Al1 106.08(12) 5 .
Al1 F2 Al1 103.64(11) . 5
Al1 O1 Al1 138.60(10) . 3_454
P1 O2 Al1 133.90(12) . .
P1 O3 Al1 140.34(12) . 4_565
N1 C1 C1 104.6(9) . 4_466
C1 N1 C1 136.3(16) 5 .

loop_
_geom_bond_atom_site_label_1
_geom_bond_atom_site_label_2
_geom_bond_distance
_geom_bond_site_symmetry_2
P1 O2 1.5294(18) .
P1 O2 1.5294(18) 6
P1 O3 1.5323(18) 6
P1 O3 1.5323(18) .
Al1 O2 1.8378(19) .
Al1 O1 1.8487(18) .
Al1 O3 1.8622(17) 4_455
Al1 O1 1.8748(18) 2_565
Al1 F1 1.9029(16) .
Al1 F2 1.9343(15) .
F1 Al1 1.9029(16) 5
F2 Al1 1.9343(15) 5
O1 Al1 1.8748(18) 3_454
O3 Al1 1.8622(17) 4_565
C1 N1 1.442(9) .
C1 C1 1.645(13) 4_466
N1 C1 1.442(9) 5
